data_4350176
loop_
_publ_author_name
'Herrera, Juan-Manuel'
'Pope, Simon J. A.'
'Adams, Harry'
'Faulkner, Stephen'
'Ward, Michael D.'

_publ_section_title
;
 Structural and photophysical properties of coordination networks
 combining [Ru(Bpym)(CN)4]2- or [[Ru(CN)4]2(mu-bpym)]4- anions (bpym =
 2,2'-bipyrimidine) with lanthanide(III) cations: sensitized near-infrared
 luminescence from Yb(III), Nd(III), and Er(III) following
 Ru-to-lanthanide energy transfer.
;
_journal_issue 10
_journal_name_full 'Inorganic chemistry'
_journal_page_first 3895
_journal_page_last 3904
_journal_paper_doi 10.1021/ic0521574
_journal_volume 45
_journal_year 2006
_chemical_formula_sum 'C12 H16 N9 Nd O8 Ru'
_chemical_formula_weight 659.65
_space_group_IT_number 33
_space_group_name_Hall 'P 2c -2n'
_space_group_name_H-M_alt 'P n a 21'
_symmetry_cell_setting orthorhombic
_symmetry_space_group_name_H-M 'P n a 21'
_atom_sites_solution_hydrogens geom
_atom_sites_solution_primary direct
_atom_sites_solution_secondary difmap
_audit_creation_method SHELXL-97
_cell_angle_alpha 90.00
_cell_angle_beta 90.00
_cell_angle_gamma 90.00
_cell_formula_units_Z 4
_cell_length_a 24.791(2)
_cell_length_b 6.5425(6)
_cell_length_c 12.4486(12)
_cell_measurement_reflns_used 6155
_cell_measurement_temperature 150(2)
_cell_measurement_theta_max 54.826
_cell_measurement_theta_min 4.609
_cell_volume 2019.1(3)
_computing_cell_refinement 'Bruker XSCANS'
_computing_data_collection 'Bruker XSCANS'
_computing_data_reduction 'Bruker Saint'
_computing_molecular_graphics 'Bruker Shelxtl'
_computing_publication_material 'Bruker Shelxtl'
_computing_structure_refinement 'SHELXL-97 (Sheldrick, 1997)'
_computing_structure_solution 'SHELXS-97 (Sheldrick, 1990)'
_diffrn_ambient_temperature 150(2)
_diffrn_measured_fraction_theta_full 0.996
_diffrn_measured_fraction_theta_max 0.996
_diffrn_measurement_device_type 'Bruker smart 1000'
_diffrn_measurement_method '\w scans'
_diffrn_radiation_monochromator graphite
_diffrn_radiation_source 'fine-focus sealed tube'
_diffrn_radiation_type MoK\a
_diffrn_radiation_wavelength 0.71073
_diffrn_reflns_av_R_equivalents 0.0335
_diffrn_reflns_av_sigmaI/netI 0.0269
_diffrn_reflns_limit_h_max 32
_diffrn_reflns_limit_h_min -32
_diffrn_reflns_limit_k_max 8
_diffrn_reflns_limit_k_min -8
_diffrn_reflns_limit_l_max 16
_diffrn_reflns_limit_l_min -16
_diffrn_reflns_number 22378
_diffrn_reflns_theta_full 27.76
_diffrn_reflns_theta_max 27.76
_diffrn_reflns_theta_min 1.64
_diffrn_standards_decay_% 0
_diffrn_standards_interval_count 0
_diffrn_standards_interval_time 0
_diffrn_standards_number 0
_exptl_absorpt_coefficient_mu 3.353
_exptl_absorpt_correction_T_max 0.7992
_exptl_absorpt_correction_T_min 0.3866
_exptl_absorpt_correction_type multi-scan
_exptl_absorpt_process_details SADABS
_exptl_crystal_colour Orange
_exptl_crystal_density_diffrn 2.170
_exptl_crystal_density_method 'not measured'
_exptl_crystal_description PLATE
_exptl_crystal_F_000 1276
_exptl_crystal_size_max 0.35
_exptl_crystal_size_mid 0.28
_exptl_crystal_size_min 0.07
_refine_diff_density_max 0.624
_refine_diff_density_min -0.402
_refine_diff_density_rms 0.088
_refine_ls_abs_structure_details 'Flack H D (1983), Acta Cryst. A39, 876-881'
_refine_ls_abs_structure_Flack 0.616(9)
_refine_ls_extinction_method none
_refine_ls_goodness_of_fit_ref 1.085
_refine_ls_hydrogen_treatment constr
_refine_ls_matrix_type full
_refine_ls_number_parameters 281
_refine_ls_number_reflns 4719
_refine_ls_number_restraints 16
_refine_ls_restrained_S_all 1.084
_refine_ls_R_factor_all 0.0242
_refine_ls_R_factor_gt 0.0209
_refine_ls_shift/su_max 0.001
_refine_ls_shift/su_mean 0.000
_refine_ls_structure_factor_coef Fsqd
_refine_ls_weighting_details 'calc w=1/[\s^2^(Fo^2^)+(0.0230P)^2^+0.0115P] where P=(Fo^2^+2Fc^2^)/3'
_refine_ls_weighting_scheme calc
_refine_ls_wR_factor_gt 0.0448
_refine_ls_wR_factor_ref 0.0458
_reflns_number_gt 4373
_reflns_number_total 4719
_reflns_threshold_expression >2sigma(I)
_cod_data_source_file ic0521574si20051219_111610.cif
_cod_data_source_block imw272(RuNd)
_cod_depositor_comments
;
The following automatic conversions were performed:

data item '_refine_ls_hydrogen_treatment' value 'CONSTR' was changed
to 'constr' in accordance with the
/home/saulius/struct/COD-crude-data/automatic-downloads/DataCite-retrospective/ACS/depositions/lib/dictionaries/cif_core.dic
dictionary named 'cif_core.dic' version 2.4.2 last updated on
2011-04-26.

data item '_symmetry_cell_setting' value 'Orthorhombic' was changed
to 'orthorhombic' in accordance with the
/home/saulius/struct/COD-crude-data/automatic-downloads/DataCite-retrospective/ACS/depositions/lib/dictionaries/cif_core.dic
dictionary named 'cif_core.dic' version 2.4.2 last updated on
2011-04-26.

Automatic conversion script
Id: cif_fix_values 6909 2019-04-08 15:41:33Z antanas 
;
_cod_original_sg_symbol_H-M Pna2(1)
_cod_database_code 4350176

loop_
_symmetry_equiv_pos_as_xyz
'x, y, z'
'-x, -y, z+1/2'
'x+1/2, -y+1/2, z'
'-x+1/2, y+1/2, z+1/2'

loop_
_atom_site_label
_atom_site_type_symbol
_atom_site_fract_x
_atom_site_fract_y
_atom_site_fract_z
_atom_site_U_iso_or_equiv
_atom_site_adp_type
_atom_site_occupancy
_atom_site_symmetry_multiplicity
_atom_site_calc_flag
_atom_site_refinement_flags
Ru1 Ru 0.349566(10) 0.99444(4) 0.38459(3) 0.01865(6) Uani 1 1 d .
Nd2 Nd 0.515288(6) 0.62049(2) 0.598813(18) 0.01927(5) Uani 1 1 d .
N16 N 0.27959(12) 1.1572(4) 0.3400(2) 0.0215(6) Uani 1 1 d .
N12 N 0.18420(14) 1.1379(5) 0.3422(3) 0.0371(9) Uani 1 1 d .
N26 N 0.28736(13) 0.8194(5) 0.4529(3) 0.0213(7) Uani 1 1 d .
N22 N 0.19249(13) 0.7864(5) 0.4628(3) 0.0310(8) Uani 1 1 d .
N32 N 0.33235(14) 0.7299(5) 0.1752(3) 0.0327(8) Uani 1 1 d .
N34 N 0.44060(14) 0.7197(5) 0.4771(3) 0.0327(8) Uani 1 1 d .
N36 N 0.43486(15) 1.2587(5) 0.2654(3) 0.0314(8) Uani 1 1 d .
N38 N 0.36551(13) 1.2480(5) 0.5994(4) 0.0402(7) Uani 1 1 d .
N41 N 0.56019(14) 0.9068(5) 0.4296(3) 0.0331(8) Uani 1 1 d .
O51 O 0.43431(12) 0.5145(4) 0.7016(2) 0.0346(7) Uani 1 1 d D
H51A H 0.4402 0.4514 0.7615 0.042 Uiso 1 1 d RD
H51B H 0.4099 0.4412 0.6739 0.042 Uiso 1 1 d RD
O61 O 0.60218(12) 0.4936(4) 0.5453(2) 0.0381(7) Uani 1 1 d D
H61A H 0.6241 0.4254 0.5811 0.046 Uiso 1 1 d RD
H61B H 0.6200 0.5481 0.4962 0.046 Uiso 1 1 d RD
O71 O 0.47125(12) 0.9564(4) 0.6642(2) 0.0336(6) Uani 1 1 d D
H71A H 0.4580 0.9597 0.7257 0.040 Uiso 1 1 d RD
H71B H 0.4472 0.9995 0.6221 0.040 Uiso 1 1 d RD
O81 O 0.53636(12) 0.3115(4) 0.7052(2) 0.0328(6) Uani 1 1 d D
H81A H 0.5612 0.2974 0.7477 0.039 Uiso 1 1 d RD
H81B H 0.5212 0.1957 0.7001 0.039 Uiso 1 1 d RD
O91 O 0.49481(13) 0.3275(4) 0.4851(3) 0.0434(8) Uani 1 1 d D
H91A H 0.5227 0.2642 0.4689 0.052 Uiso 1 1 d RD
H91B H 0.4749 0.3316 0.4333 0.052 Uiso 1 1 d RD
O42 O 0.56013(13) 0.9376(4) 0.5277(2) 0.0389(7) Uani 1 1 d .
O43 O 0.55017(13) 0.7318(5) 0.3981(3) 0.0443(8) Uani 1 1 d .
O44 O 0.56822(16) 1.0503(5) 0.3678(3) 0.0597(10) Uani 1 1 d .
C11 C 0.23241(15) 1.0706(6) 0.3683(3) 0.0257(8) Uani 1 1 d .
C13 C 0.18301(19) 1.3065(7) 0.2822(4) 0.0443(12) Uani 1 1 d .
H13 H 0.1491 1.3578 0.2592 0.053 Uiso 1 1 calc R
C14 C 0.22852(19) 1.4080(6) 0.2525(4) 0.0350(10) Uani 1 1 d .
H14 H 0.2264 1.5310 0.2122 0.042 Uiso 1 1 calc R
C15 C 0.27712(18) 1.3292(6) 0.2819(3) 0.0266(9) Uani 1 1 d .
H15 H 0.3094 1.3965 0.2611 0.032 Uiso 1 1 calc R
C21 C 0.23724(17) 0.8819(5) 0.4319(3) 0.0226(9) Uani 1 1 d .
C25 C 0.29254(17) 0.6458(5) 0.5089(3) 0.0281(8) Uani 1 1 d .
H25 H 0.3275 0.5958 0.5255 0.034 Uiso 1 1 calc R
C24 C 0.24825(17) 0.5395(6) 0.5427(3) 0.0328(9) Uani 1 1 d .
H24 H 0.2519 0.4156 0.5818 0.039 Uiso 1 1 calc R
C23 C 0.19889(18) 0.6158(6) 0.5188(4) 0.0360(10) Uani 1 1 d .
H23 H 0.1678 0.5446 0.5430 0.043 Uiso 1 1 calc R
C31 C 0.33981(14) 0.8249(5) 0.2496(3) 0.0222(8) Uani 1 1 d .
C33 C 0.40769(16) 0.8201(6) 0.4389(3) 0.0245(8) Uani 1 1 d .
C35 C 0.40332(16) 1.1648(5) 0.3098(3) 0.0235(8) Uani 1 1 d .
C37 C 0.35831(15) 1.1614(5) 0.5221(3) 0.0253(8) Uani 1 1 d .

loop_
_atom_site_aniso_label
_atom_site_aniso_U_11
_atom_site_aniso_U_22
_atom_site_aniso_U_33
_atom_site_aniso_U_23
_atom_site_aniso_U_13
_atom_site_aniso_U_12
Ru1 0.01493(12) 0.01923(11) 0.02178(12) 0.00344(11) 0.00046(13) 0.00062(11)
Nd2 0.01726(8) 0.01738(7) 0.02318(8) -0.00024(9) -0.00258(9) -0.00040(7)
N16 0.0219(17) 0.0193(14) 0.0232(15) 0.0009(11) -0.0007(12) 0.0013(12)
N12 0.0231(18) 0.043(2) 0.045(2) 0.0091(16) 0.0005(16) 0.0088(16)
N26 0.0167(17) 0.0214(14) 0.0256(16) 0.0006(13) 0.0003(13) 0.0018(13)
N22 0.0208(18) 0.0329(18) 0.0394(19) 0.0029(16) 0.0062(15) -0.0035(14)
N32 0.038(2) 0.0266(17) 0.0333(18) -0.0032(16) -0.0005(16) 0.0075(15)
N34 0.0255(19) 0.0390(19) 0.0336(19) 0.0027(16) -0.0056(15) 0.0062(16)
N36 0.033(2) 0.0279(17) 0.0335(18) 0.0028(15) 0.0072(16) -0.0035(16)
N38 0.0422(19) 0.0400(16) 0.0382(17) -0.004(2) -0.003(2) -0.0012(15)
N41 0.0229(18) 0.041(2) 0.0355(19) 0.0059(16) 0.0008(15) 0.0017(15)
O51 0.0299(16) 0.0395(16) 0.0344(16) 0.0066(13) -0.0011(12) -0.0112(13)
O61 0.0252(16) 0.0466(18) 0.0425(16) 0.0163(14) 0.0058(13) 0.0096(13)
O71 0.0353(16) 0.0302(14) 0.0353(15) -0.0008(12) 0.0013(13) 0.0066(12)
O81 0.0265(15) 0.0280(13) 0.0438(17) 0.0103(12) -0.0075(13) -0.0028(13)
O91 0.0421(19) 0.0342(15) 0.054(2) -0.0180(14) -0.0251(16) 0.0126(15)
O42 0.049(2) 0.0325(14) 0.0352(17) 0.0018(13) 0.0106(14) -0.0051(14)
O43 0.0453(19) 0.0496(18) 0.0379(18) -0.0022(16) -0.0059(16) 0.0009(16)
O44 0.069(3) 0.066(2) 0.044(2) 0.0308(18) 0.0010(19) -0.019(2)
C11 0.0158(17) 0.0317(17) 0.030(2) -0.0004(16) 0.0021(16) 0.0049(15)
C13 0.029(3) 0.050(3) 0.054(3) 0.006(2) -0.007(2) 0.018(2)
C14 0.036(3) 0.033(2) 0.036(2) 0.0089(19) -0.003(2) 0.015(2)
C15 0.027(2) 0.0229(18) 0.030(2) 0.0028(16) -0.0022(17) 0.0019(17)
C21 0.019(2) 0.025(2) 0.0242(19) -0.0030(15) 0.0022(16) 0.0010(15)
C25 0.027(2) 0.0253(19) 0.032(2) 0.0062(16) 0.0009(17) 0.0037(16)
C24 0.032(2) 0.0290(19) 0.037(2) 0.0102(17) 0.0065(19) -0.0039(17)
C23 0.028(2) 0.037(2) 0.043(2) 0.0079(19) 0.0080(19) -0.0078(18)
C31 0.0178(19) 0.0178(16) 0.031(2) 0.0073(15) 0.0027(16) 0.0025(14)
C33 0.022(2) 0.0302(18) 0.0215(18) -0.0025(15) 0.0001(16) -0.0009(16)
C35 0.0223(19) 0.0264(18) 0.0217(17) 0.0018(15) -0.0023(16) 0.0014(16)
C37 0.021(2) 0.0250(18) 0.030(2) 0.0031(16) 0.0030(16) -0.0006(15)

loop_
_atom_type_symbol
_atom_type_description
_atom_type_scat_dispersion_real
_atom_type_scat_dispersion_imag
_atom_type_scat_source
C C 0.0033 0.0016 'International Tables Vol C Tables 4.2.6.8 and 6.1.1.4'
H H 0.0000 0.0000 'International Tables Vol C Tables 4.2.6.8 and 6.1.1.4'
N N 0.0061 0.0033 'International Tables Vol C Tables 4.2.6.8 and 6.1.1.4'
O O 0.0106 0.0060 'International Tables Vol C Tables 4.2.6.8 and 6.1.1.4'
Ru Ru -1.2594 0.8363 'International Tables Vol C Tables 4.2.6.8 and 6.1.1.4'
Nd Nd -0.1943 3.0179 'International Tables Vol C Tables 4.2.6.8 and 6.1.1.4'

loop_
_geom_angle_atom_site_label_1
_geom_angle_atom_site_label_2
_geom_angle_atom_site_label_3
_geom_angle
_geom_angle_site_symmetry_1
_geom_angle_site_symmetry_3
C33 Ru1 C35 89.70(15) . .
C33 Ru1 C31 93.17(15) . .
C35 Ru1 C31 89.91(15) . .
C33 Ru1 C37 86.79(15) . .
C35 Ru1 C37 91.26(15) . .
C31 Ru1 C37 178.84(15) . .
C33 Ru1 N26 94.76(14) . .
C35 Ru1 N26 174.76(14) . .
C31 Ru1 N26 87.12(13) . .
C37 Ru1 N26 91.73(13) . .
C33 Ru1 N16 171.85(14) . .
C35 Ru1 N16 98.41(13) . .
C31 Ru1 N16 87.71(13) . .
C37 Ru1 N16 92.17(13) . .
N26 Ru1 N16 77.17(11) . .
O61 Nd2 O91 75.75(10) . .
O61 Nd2 O81 71.13(9) . .
O91 Nd2 O81 73.25(10) . .
O61 Nd2 O51 140.56(9) . .
O91 Nd2 O51 84.90(11) . .
O81 Nd2 O51 70.49(9) . .
O61 Nd2 N34 126.21(10) . .
O91 Nd2 N34 72.27(11) . .
O81 Nd2 N34 134.37(11) . .
O51 Nd2 N34 77.51(10) . .
O61 Nd2 O42 77.94(10) . .
O91 Nd2 O42 122.45(11) . .
O81 Nd2 O42 140.33(11) . .
O51 Nd2 O42 140.38(10) . .
N34 Nd2 O42 84.20(11) . .
O61 Nd2 N36 84.13(11) . 2_675
O91 Nd2 N36 145.14(11) . 2_675
O81 Nd2 N36 73.41(10) . 2_675
O51 Nd2 N36 93.41(11) . 2_675
N34 Nd2 N36 141.33(11) . 2_675
O42 Nd2 N36 79.38(10) . 2_675
O61 Nd2 O71 139.43(9) . .
O91 Nd2 O71 139.79(10) . .
O81 Nd2 O71 128.01(9) . .
O51 Nd2 O71 74.53(9) . .
N34 Nd2 O71 69.77(10) . .
O42 Nd2 O71 66.19(9) . .
N36 Nd2 O71 71.58(10) 2_675 .
O61 Nd2 O43 63.67(9) . .
O91 Nd2 O43 75.24(11) . .
O81 Nd2 O43 129.67(10) . .
O51 Nd2 O43 143.10(9) . .
N34 Nd2 O43 67.00(11) . .
O42 Nd2 O43 47.22(10) . .
N36 Nd2 O43 120.52(11) 2_675 .
O71 Nd2 O43 101.20(9) . .
C15 N16 C11 117.1(3) . .
C15 N16 Ru1 127.1(3) . .
C11 N16 Ru1 115.6(2) . .
C11 N12 C13 115.9(4) . .
C21 N26 C25 116.8(3) . .
C21 N26 Ru1 116.0(2) . .
C25 N26 Ru1 127.1(3) . .
C21 N22 C23 116.6(4) . .
C33 N34 Nd2 158.8(3) . .
C35 N36 Nd2 154.0(3) . 2_674
O43 N41 O44 122.8(4) . .
O43 N41 O42 117.6(3) . .
O44 N41 O42 119.5(4) . .
Nd2 O51 H51A 116.2 . .
Nd2 O51 H51B 121.8 . .
H51A O51 H51B 101.6 . .
Nd2 O61 H61A 128.4 . .
Nd2 O61 H61B 122.0 . .
H61A O61 H61B 106.1 . .
Nd2 O71 H71A 118.5 . .
Nd2 O71 H71B 112.9 . .
H71A O71 H71B 106.5 . .
Nd2 O81 H81A 126.7 . .
Nd2 O81 H81B 126.6 . .
H81A O81 H81B 106.4 . .
Nd2 O91 H91A 111.1 . .
Nd2 O91 H91B 124.2 . .
H91A O91 H91B 109.2 . .
N41 O42 Nd2 102.3(2) . .
N41 O43 Nd2 91.2(2) . .
N12 C11 N16 125.7(3) . .
N12 C11 C21 119.2(4) . .
N16 C11 C21 115.0(3) . .
N12 C13 C14 122.5(4) . .
N12 C13 H13 118.7 . .
C14 C13 H13 118.7 . .
C15 C14 C13 118.5(4) . .
C15 C14 H14 120.8 . .
C13 C14 H14 120.8 . .
N16 C15 C14 120.3(4) . .
N16 C15 H15 119.9 . .
C14 C15 H15 119.9 . .
N26 C21 N22 125.2(3) . .
N26 C21 C11 116.0(3) . .
N22 C21 C11 118.8(4) . .
N26 C25 C24 121.0(4) . .
N26 C25 H25 119.5 . .
C24 C25 H25 119.5 . .
C23 C24 C25 118.1(4) . .
C23 C24 H24 121.0 . .
C25 C24 H24 121.0 . .
N22 C23 C24 122.3(4) . .
N22 C23 H23 118.9 . .
C24 C23 H23 118.9 . .
N32 C31 Ru1 177.4(3) . .
N34 C33 Ru1 175.7(3) . .
N36 C35 Ru1 178.2(3) . .
N38 C37 Ru1 176.4(3) . .

loop_
_geom_bond_atom_site_label_1
_geom_bond_atom_site_label_2
_geom_bond_distance
_geom_bond_site_symmetry_2
Ru1 C33 1.958(4) .
Ru1 C35 1.971(4) .
Ru1 C31 2.028(4) .
Ru1 C37 2.042(4) .
Ru1 N26 2.101(3) .
Ru1 N16 2.110(3) .
Nd2 O61 2.403(3) .
Nd2 O91 2.436(3) .
Nd2 O81 2.472(3) .
Nd2 O51 2.480(3) .
Nd2 N34 2.479(3) .
Nd2 O42 2.515(3) .
Nd2 N36 2.540(3) 2_675
Nd2 O71 2.585(3) .
Nd2 O43 2.743(3) .
N16 C15 1.339(5) .
N16 C11 1.347(5) .
N12 C11 1.314(5) .
N12 C13 1.333(5) .
N26 C21 1.334(5) .
N26 C25 1.339(5) .
N22 C21 1.330(5) .
N22 C23 1.325(5) .
N32 C31 1.130(5) .
N34 C33 1.150(5) .
N36 C35 1.137(5) .
N36 Nd2 2.540(3) 2_674
N38 C37 1.130(6) .
N41 O43 1.235(4) .
N41 O44 1.230(4) .
N41 O42 1.238(4) .
O51 H51A 0.8643 .
O51 H51B 0.8458 .
O61 H61A 0.8324 .
O61 H61B 0.8345 .
O71 H71A 0.8335 .
O71 H71B 0.8419 .
O81 H81A 0.8177 .
O81 H81B 0.8485 .
O91 H91A 0.8307 .
O91 H91B 0.8126 .
C11 C21 1.471(5) .
C13 C14 1.360(7) .
C13 H13 0.9500 .
C14 C15 1.361(6) .
C14 H14 0.9500 .
C15 H15 0.9500 .
C25 C24 1.366(6) .
C25 H25 0.9500 .
C24 C23 1.355(6) .
C24 H24 0.9500 .
C23 H23 0.9500 .

loop_
_geom_torsion_atom_site_label_1
_geom_torsion_atom_site_label_2
_geom_torsion_atom_site_label_3
_geom_torsion_atom_site_label_4
_geom_torsion
_geom_torsion_site_symmetry_1
C33 Ru1 N16 C15 171.4(9) .
C35 Ru1 N16 C15 -2.7(3) .
C31 Ru1 N16 C15 -92.2(3) .
C37 Ru1 N16 C15 88.9(3) .
N26 Ru1 N16 C15 -179.8(3) .
C33 Ru1 N16 C11 -12.7(11) .
C35 Ru1 N16 C11 173.2(3) .
C31 Ru1 N16 C11 83.7(3) .
C37 Ru1 N16 C11 -95.2(3) .
N26 Ru1 N16 C11 -3.9(3) .
C33 Ru1 N26 C21 -177.6(3) .
C35 Ru1 N26 C21 -29.2(16) .
C31 Ru1 N26 C21 -84.6(3) .
C37 Ru1 N26 C21 95.5(3) .
N16 Ru1 N26 C21 3.7(3) .
C33 Ru1 N26 C25 -2.2(3) .
C35 Ru1 N26 C25 146.2(14) .
C31 Ru1 N26 C25 90.7(3) .
C37 Ru1 N26 C25 -89.2(3) .
N16 Ru1 N26 C25 179.0(3) .
O61 Nd2 N34 C33 -125.0(8) .
O91 Nd2 N34 C33 178.7(9) .
O81 Nd2 N34 C33 136.1(8) .
O51 Nd2 N34 C33 90.1(9) .
O42 Nd2 N34 C33 -54.5(9) .
N36 Nd2 N34 C33 10.4(10) 2_675
O71 Nd2 N34 C33 12.2(8) .
O43 Nd2 N34 C33 -100.2(9) .
O43 N41 O42 Nd2 -13.7(4) .
O44 N41 O42 Nd2 163.8(3) .
O61 Nd2 O42 N41 72.6(3) .
O91 Nd2 O42 N41 8.3(3) .
O81 Nd2 O42 N41 111.7(3) .
O51 Nd2 O42 N41 -118.8(2) .
N34 Nd2 O42 N41 -56.4(3) .
N36 Nd2 O42 N41 158.8(3) 2_675
O71 Nd2 O42 N41 -126.8(3) .
O43 Nd2 O42 N41 7.4(2) .
O44 N41 O43 Nd2 -165.2(4) .
O42 N41 O43 Nd2 12.3(4) .
O61 Nd2 O43 N41 -105.3(2) .
O91 Nd2 O43 N41 173.5(2) .
O81 Nd2 O43 N41 -133.8(2) .
O51 Nd2 O43 N41 113.8(2) .
N34 Nd2 O43 N41 96.8(2) .
O42 Nd2 O43 N41 -7.3(2) .
N36 Nd2 O43 N41 -40.4(3) 2_675
O71 Nd2 O43 N41 34.7(2) .
C13 N12 C11 N16 0.2(6) .
C13 N12 C11 C21 -178.2(4) .
C15 N16 C11 N12 1.4(6) .
Ru1 N16 C11 N12 -174.9(3) .
C15 N16 C11 C21 179.9(3) .
Ru1 N16 C11 C21 3.6(4) .
C11 N12 C13 C14 -2.3(7) .
N12 C13 C14 C15 2.6(7) .
C11 N16 C15 C14 -1.0(6) .
Ru1 N16 C15 C14 174.9(3) .
C13 C14 C15 N16 -0.9(7) .
C25 N26 C21 N22 0.5(6) .
Ru1 N26 C21 N22 176.3(3) .
C25 N26 C21 C11 -178.8(3) .
Ru1 N26 C21 C11 -3.0(4) .
C23 N22 C21 N26 0.0(6) .
C23 N22 C21 C11 179.3(4) .
N12 C11 C21 N26 178.2(4) .
N16 C11 C21 N26 -0.4(5) .
N12 C11 C21 N22 -1.1(5) .
N16 C11 C21 N22 -179.8(3) .
C21 N26 C25 C24 -0.1(6) .
Ru1 N26 C25 C24 -175.4(3) .
N26 C25 C24 C23 -0.7(6) .
C21 N22 C23 C24 -0.8(6) .
C25 C24 C23 N22 1.2(7) .
C33 Ru1 C31 N32 127(7) .
C35 Ru1 C31 N32 -143(7) .
C37 Ru1 C31 N32 39(13) .
N26 Ru1 C31 N32 33(7) .
N16 Ru1 C31 N32 -45(7) .
Nd2 N34 C33 Ru1 -53(5) .
C35 Ru1 C33 N34 126(5) .
C31 Ru1 C33 N34 -144(5) .
C37 Ru1 C33 N34 35(5) .
N26 Ru1 C33 N34 -57(5) .
N16 Ru1 C33 N34 -48(5) .
Nd2 N36 C35 Ru1 54(13) 2_674
C33 Ru1 C35 N36 53(12) .
C31 Ru1 C35 N36 -40(12) .
C37 Ru1 C35 N36 140(12) .
N26 Ru1 C35 N36 -96(12) .
N16 Ru1 C35 N36 -128(12) .
C33 Ru1 C37 N38 9(6) .
C35 Ru1 C37 N38 -81(6) .
C31 Ru1 C37 N38 97(10) .
N26 Ru1 C37 N38 104(6) .
N16 Ru1 C37 N38 -179(100) .
